data_7156236
loop_
_publ_author_name
'Sun, Hongwei'
'Tang, Shi'
'Li, Dengke'
'Zhou, Yali'
'Huang, Jinbo'
'Zhu, Qiang'

_publ_section_title
;
 Cascade double isocyanide insertion and C-N coupling of
 2-iodo-2'-isocyano-1,1'-biphenyls.
;
_journal_issue 21
_journal_name_full 'Organic &amp; biomolecular chemistry'
_journal_page_first 3893
_journal_page_last 3896
_journal_paper_doi 10.1039/c8ob00956b
_journal_volume 16
_journal_year 2018
_chemical_formula_sum 'C26 H16 N2 O'
_chemical_formula_weight 372.41
_space_group_IT_number 2
_space_group_name_Hall '-P 1'
_space_group_name_H-M_alt 'P -1'
_symmetry_space_group_name_Hall '-P 1'
_symmetry_space_group_name_H-M 'P -1'
_atom_sites_solution_hydrogens geom
_atom_sites_solution_primary direct
_atom_sites_solution_secondary difmap
_audit_creation_method SHELXL-97
_audit_update_record
;
2017-10-26 deposited with the CCDC.
2018-05-02 downloaded from the CCDC.
;
_cell_angle_alpha 101.938(2)
_cell_angle_beta 106.434(3)
_cell_angle_gamma 107.197(3)
_cell_formula_units_Z 2
_cell_length_a 8.9209(3)
_cell_length_b 9.1610(3)
_cell_length_c 12.7949(4)
_cell_measurement_temperature 293(2)
_cell_volume 908.67(6)
_computing_structure_refinement 'SHELXL-97 (Sheldrick, 1997)'
_computing_structure_solution 'SHELXS-97 (Sheldrick, 1990)'
_diffrn_ambient_temperature 293(2)
_diffrn_measured_fraction_theta_full 0.989
_diffrn_measured_fraction_theta_max 0.989
_diffrn_radiation_monochromator graphite
_diffrn_radiation_source 'fine-focus sealed tube'
_diffrn_radiation_type CuK\a
_diffrn_radiation_wavelength 1.54184
_diffrn_reflns_av_R_equivalents 0.0379
_diffrn_reflns_av_sigmaI/netI 0.0167
_diffrn_reflns_limit_h_max 10
_diffrn_reflns_limit_h_min -10
_diffrn_reflns_limit_k_max 10
_diffrn_reflns_limit_k_min -10
_diffrn_reflns_limit_l_max 15
_diffrn_reflns_limit_l_min -15
_diffrn_reflns_number 30054
_diffrn_reflns_theta_full 66.78
_diffrn_reflns_theta_max 66.78
_diffrn_reflns_theta_min 3.80
_exptl_absorpt_coefficient_mu 0.660
_exptl_crystal_density_diffrn 1.361
_exptl_crystal_density_method 'not measured'
_exptl_crystal_F_000 388
_refine_diff_density_max 0.175
_refine_diff_density_min -0.185
_refine_diff_density_rms 0.037
_refine_ls_extinction_method none
_refine_ls_goodness_of_fit_ref 1.214
_refine_ls_hydrogen_treatment mixed
_refine_ls_matrix_type full
_refine_ls_number_parameters 262
_refine_ls_number_reflns 3191
_refine_ls_number_restraints 0
_refine_ls_restrained_S_all 1.214
_refine_ls_R_factor_all 0.0527
_refine_ls_R_factor_gt 0.0457
_refine_ls_shift/su_max 0.010
_refine_ls_shift/su_mean 0.002
_refine_ls_structure_factor_coef Fsqd
_refine_ls_weighting_details 'calc w=1/[\s^2^(Fo^2^)+(0.0745P)^2^+0.1892P] where P=(Fo^2^+2Fc^2^)/3'
_refine_ls_weighting_scheme calc
_refine_ls_wR_factor_gt 0.1501
_refine_ls_wR_factor_ref 0.1563
_reflns_number_gt 2767
_reflns_number_total 3191
_reflns_threshold_expression >2sigma(I)
_cod_data_source_file c8ob00956b2.cif
_cod_data_source_block exp_885
_cod_depositor_comments 'Adding full bibliography for 7156236.cif.'
_cod_original_cell_volume 908.67(4)
_cod_database_code 7156236

loop_
_symmetry_equiv_pos_as_xyz
'x, y, z'
'-x, -y, -z'

loop_
_atom_site_label
_atom_site_type_symbol
_atom_site_fract_x
_atom_site_fract_y
_atom_site_fract_z
_atom_site_U_iso_or_equiv
_atom_site_adp_type
_atom_site_occupancy
_atom_site_symmetry_multiplicity
_atom_site_calc_flag
_atom_site_refinement_flags
N0AA N 0.2908(2) 0.3627(2) 0.76022(15) 0.0590(4) Uani 1 1 d .
N1AA N 0.14220(18) 0.63814(18) 0.70412(13) 0.0491(4) Uani 1 1 d .
C2AA C 0.4954(2) 0.6295(2) 0.88302(16) 0.0502(5) Uani 1 1 d .
C3AA C 0.6261(2) 0.5706(2) 0.91093(15) 0.0474(4) Uani 1 1 d .
C4AA C 0.5863(2) 0.4018(2) 0.85756(15) 0.0493(4) Uani 1 1 d .
O0AA O 0.1030(2) 0.5524(3) 0.85129(16) 0.0914(6) Uani 1 1 d .
C5AA C 0.4192(2) 0.3036(2) 0.78350(17) 0.0533(5) Uani 1 1 d .
C6AA C 0.0152(2) 0.7059(2) 0.68925(17) 0.0500(4) Uani 1 1 d .
C7AA C 0.3294(2) 0.5153(2) 0.80698(16) 0.0530(5) Uani 1 1 d .
C8AA C 0.7065(3) 0.3291(2) 0.87486(17) 0.0573(5) Uani 1 1 d .
H8AA H 0.8178 0.3917 0.9230 0.069 Uiso 1 1 calc R
C9AA C 0.1198(2) 0.7209(2) 0.54518(16) 0.0496(4) Uani 1 1 d .
C0BA C 0.3313(2) 0.6029(2) 0.59038(17) 0.0533(5) Uani 1 1 d .
H0BA H 0.3892 0.5554 0.6360 0.064 Uiso 1 1 calc R
C1BA C 0.6627(3) 0.1689(3) 0.82238(19) 0.0662(6) Uani 1 1 d .
H1BA H 0.7440 0.1235 0.8351 0.079 Uiso 1 1 calc R
C2BA C 0.7869(3) 0.6793(2) 0.98994(17) 0.0576(5) Uani 1 1 d .
H2BA H 0.8739 0.6424 1.0116 0.069 Uiso 1 1 calc R
C3BA C 0.5295(3) 0.7935(3) 0.92987(19) 0.0623(5) Uani 1 1 d .
H3BA H 0.4438 0.8325 0.9105 0.075 Uiso 1 1 calc R
C4BA C 0.0012(2) 0.7572(2) 0.59297(17) 0.0509(5) Uani 1 1 d .
C5BA C 0.2063(2) 0.6492(2) 0.61461(15) 0.0464(4) Uani 1 1 d .
C6BA C 0.6877(3) 0.8962(3) 1.0038(2) 0.0689(6) Uani 1 1 d .
H6BA H 0.7099 1.0052 1.0334 0.083 Uiso 1 1 calc R
C7BA C 0.3658(3) 0.6304(3) 0.49601(19) 0.0604(5) Uani 1 1 d .
H7BA H 0.4490 0.6009 0.4783 0.072 Uiso 1 1 calc R
C8BA C 0.1566(3) 0.7455(3) 0.45079(18) 0.0630(5) Uani 1 1 d .
H8BA H 0.0985 0.7919 0.4041 0.076 Uiso 1 1 calc R
C C 0.1815(3) 0.5689(3) 0.78859(17) 0.0578(5) Uani 1 1 d .
C9BA C 0.3774(3) 0.1398(3) 0.73163(19) 0.0664(6) Uani 1 1 d .
H9BA H 0.2666 0.0750 0.6839 0.080 Uiso 1 1 calc R
C0CA C -0.1940(3) 0.7994(3) 0.7207(2) 0.0684(6) Uani 1 1 d .
H0CA H -0.2607 0.8142 0.7630 0.082 Uiso 1 1 calc R
C1CA C -0.0826(3) 0.7251(3) 0.75403(19) 0.0613(5) Uani 1 1 d .
H1CA H -0.0737 0.6893 0.8176 0.074 Uiso 1 1 calc R
C2CA C 0.8160(3) 0.8384(3) 1.0349(2) 0.0681(6) Uani 1 1 d .
H2CA H 0.9227 0.9087 1.0868 0.082 Uiso 1 1 calc R
C3CA C -0.1124(3) 0.8314(3) 0.5612(2) 0.0646(6) Uani 1 1 d .
H3CA H -0.1230 0.8662 0.4972 0.078 Uiso 1 1 calc R
C4CA C 0.4972(3) 0.0732(3) 0.7500(2) 0.0703(6) Uani 1 1 d .
H4CA H 0.4679 -0.0359 0.7141 0.084 Uiso 1 1 calc R
C5CA C -0.2084(3) 0.8522(3) 0.6258(2) 0.0701(6) Uani 1 1 d .
H5CA H -0.2839 0.9023 0.6056 0.084 Uiso 1 1 calc R
C6CA C 0.2805(3) 0.7005(3) 0.42686(19) 0.0672(6) Uani 1 1 d .
H6CA H 0.3071 0.7172 0.3640 0.081 Uiso 1 1 calc R

loop_
_atom_site_aniso_label
_atom_site_aniso_U_11
_atom_site_aniso_U_22
_atom_site_aniso_U_33
_atom_site_aniso_U_23
_atom_site_aniso_U_13
_atom_site_aniso_U_12
N0AA 0.0568(9) 0.0615(11) 0.0597(10) 0.0240(8) 0.0144(8) 0.0269(8)
N1AA 0.0470(8) 0.0551(9) 0.0520(9) 0.0211(7) 0.0165(7) 0.0273(7)
C2AA 0.0561(11) 0.0557(11) 0.0481(10) 0.0228(9) 0.0200(8) 0.0288(9)
C3AA 0.0537(10) 0.0513(10) 0.0444(9) 0.0203(8) 0.0172(8) 0.0268(8)
C4AA 0.0569(11) 0.0520(11) 0.0455(10) 0.0216(8) 0.0174(8) 0.0263(9)
O0AA 0.0929(12) 0.1553(18) 0.0879(12) 0.0781(12) 0.0542(10) 0.0840(13)
C5AA 0.0571(11) 0.0526(11) 0.0516(10) 0.0215(9) 0.0148(9) 0.0243(9)
C6AA 0.0422(9) 0.0469(10) 0.0581(11) 0.0137(8) 0.0127(8) 0.0206(8)
C7AA 0.0554(11) 0.0631(12) 0.0508(10) 0.0278(9) 0.0188(9) 0.0303(9)
C8AA 0.0623(12) 0.0586(12) 0.0564(11) 0.0212(9) 0.0170(9) 0.0328(10)
C9AA 0.0463(9) 0.0437(10) 0.0527(10) 0.0159(8) 0.0102(8) 0.0158(8)
C0BA 0.0534(10) 0.0540(11) 0.0577(11) 0.0195(9) 0.0193(9) 0.0270(9)
C1BA 0.0834(15) 0.0607(13) 0.0687(13) 0.0262(11) 0.0270(12) 0.0435(12)
C2BA 0.0580(11) 0.0563(12) 0.0567(11) 0.0170(9) 0.0134(9) 0.0268(9)
C3BA 0.0714(13) 0.0608(13) 0.0692(13) 0.0243(10) 0.0276(11) 0.0404(11)
C4BA 0.0428(9) 0.0442(10) 0.0585(11) 0.0155(8) 0.0087(8) 0.0167(8)
C5BA 0.0438(9) 0.0420(9) 0.0491(10) 0.0136(8) 0.0125(7) 0.0153(7)
C6BA 0.0812(15) 0.0488(12) 0.0734(14) 0.0101(10) 0.0257(12) 0.0292(11)
C7BA 0.0614(12) 0.0609(12) 0.0639(12) 0.0178(10) 0.0286(10) 0.0262(10)
C8BA 0.0677(13) 0.0640(13) 0.0604(12) 0.0290(10) 0.0185(10) 0.0276(10)
C 0.0561(11) 0.0738(13) 0.0561(11) 0.0305(10) 0.0207(9) 0.0349(10)
C9BA 0.0713(13) 0.0502(12) 0.0661(13) 0.0169(10) 0.0132(11) 0.0197(10)
C0CA 0.0562(12) 0.0655(13) 0.0878(16) 0.0179(12) 0.0276(11) 0.0319(10)
C1CA 0.0572(11) 0.0665(13) 0.0690(13) 0.0223(10) 0.0251(10) 0.0328(10)
C2CA 0.0662(13) 0.0585(13) 0.0661(13) 0.0100(10) 0.0130(11) 0.0228(10)
C3CA 0.0552(11) 0.0591(12) 0.0795(14) 0.0291(11) 0.0131(10) 0.0276(10)
C4CA 0.0898(16) 0.0488(12) 0.0714(14) 0.0189(11) 0.0232(12) 0.0312(12)
C5CA 0.0519(11) 0.0622(13) 0.0976(17) 0.0250(12) 0.0179(11) 0.0329(10)
C6CA 0.0764(14) 0.0737(14) 0.0600(12) 0.0294(11) 0.0306(11) 0.0292(11)

loop_
_atom_type_symbol
_atom_type_description
_atom_type_scat_dispersion_real
_atom_type_scat_dispersion_imag
_atom_type_scat_source
C C 0.0181 0.0091 'International Tables Vol C Tables 4.2.6.8 and 6.1.1.4'
H H 0.0000 0.0000 'International Tables Vol C Tables 4.2.6.8 and 6.1.1.4'
N N 0.0311 0.0180 'International Tables Vol C Tables 4.2.6.8 and 6.1.1.4'
O O 0.0492 0.0322 'International Tables Vol C Tables 4.2.6.8 and 6.1.1.4'

loop_
_geom_angle_atom_site_label_1
_geom_angle_atom_site_label_2
_geom_angle_atom_site_label_3
_geom_angle
C7AA N0AA C5AA 117.94(17)
C N1AA C5BA 129.16(15)
C N1AA C6AA 122.97(16)
C5BA N1AA C6AA 107.79(14)
C3BA C2AA C3AA 119.82(18)
C3BA C2AA C7AA 122.48(18)
C3AA C2AA C7AA 117.70(18)
C2BA C3AA C2AA 118.26(18)
C2BA C3AA C4AA 123.90(17)
C2AA C3AA C4AA 117.84(17)
C5AA C4AA C8AA 117.77(18)
C5AA C4AA C3AA 118.73(17)
C8AA C4AA C3AA 123.50(18)
N0AA C5AA C9BA 117.67(18)
N0AA C5AA C4AA 122.57(18)
C9BA C5AA C4AA 119.76(18)
C1CA C6AA C4BA 121.68(18)
C1CA C6AA N1AA 130.13(18)
C4BA C6AA N1AA 108.19(16)
N0AA C7AA C2AA 125.17(17)
N0AA C7AA C 115.34(18)
C2AA C7AA C 119.12(18)
C1BA C8AA C4AA 121.3(2)
C8BA C9AA C5BA 120.33(18)
C8BA C9AA C4BA 131.94(18)
C5BA C9AA C4BA 107.73(17)
C7BA C0BA C5BA 117.41(18)
C8AA C1BA C4CA 120.3(2)
C2CA C2BA C3AA 120.53(19)
C6BA C3BA C2AA 120.37(19)
C6AA C4BA C3CA 119.53(19)
C6AA C4BA C9AA 108.16(16)
C3CA C4BA C9AA 132.30(19)
C0BA C5BA C9AA 120.77(17)
C0BA C5BA N1AA 131.10(16)
C9AA C5BA N1AA 108.13(15)
C3BA C6BA C2CA 120.2(2)
C0BA C7BA C6CA 122.2(2)
C6CA C8BA C9AA 119.04(19)
O0AA C N1AA 121.73(18)
O0AA C C7AA 118.30(17)
N1AA C C7AA 119.95(17)
C4CA C9BA C5AA 121.0(2)
C1CA C0CA C5CA 121.5(2)
C0CA C1CA C6AA 117.5(2)
C2BA C2CA C6BA 120.7(2)
C5CA C3CA C4BA 119.0(2)
C9BA C4CA C1BA 119.8(2)
C3CA C5CA C0CA 120.71(19)
C8BA C6CA C7BA 120.3(2)

loop_
_geom_bond_atom_site_label_1
_geom_bond_atom_site_label_2
_geom_bond_distance
N0AA C7AA 1.298(3)
N0AA C5AA 1.390(2)
N1AA C 1.376(2)
N1AA C5BA 1.426(2)
N1AA C6AA 1.431(2)
C2AA C3BA 1.401(3)
C2AA C3AA 1.412(3)
C2AA C7AA 1.443(3)
C3AA C2BA 1.411(3)
C3AA C4AA 1.444(3)
C4AA C5AA 1.409(3)
C4AA C8AA 1.411(3)
O0AA C 1.209(3)
C5AA C9BA 1.396(3)
C6AA C1CA 1.385(3)
C6AA C4BA 1.393(3)
C7AA C 1.514(3)
C8AA C1BA 1.365(3)
C9AA C8BA 1.382(3)
C9AA C5BA 1.404(2)
C9AA C4BA 1.446(3)
C0BA C7BA 1.381(3)
C0BA C5BA 1.393(3)
C1BA C4CA 1.390(3)
C2BA C2CA 1.366(3)
C3BA C6BA 1.365(3)
C4BA C3CA 1.394(3)
C6BA C2CA 1.392(3)
C7BA C6CA 1.385(3)
C8BA C6CA 1.377(3)
C9BA C4CA 1.368(3)
C0CA C1CA 1.383(3)
C0CA C5CA 1.384(3)
C3CA C5CA 1.373(3)
